data_4073657
loop_
_publ_author_name
'Kilah, Nathan L.'
'Petrie, Simon'
'Stranger, Robert'
'Wielandt, J. Wolfram'
'Willis, Anthony C.'
'Wild, S. Bruce'

_publ_section_title
;
 Triphenylphosphine-Stabilized Diphenyl-Arsenium, -Stibenium, and
 -Bismuthenium Salts
;
_journal_issue 25
_journal_name_full Organometallics
_journal_page_first 6106
_journal_paper_doi 10.1021/om700512h
_journal_volume 26
_journal_year 2007
_chemical_absolute_configuration ad
_chemical_compound_source
;
?
;
_chemical_formula_moiety ' C48 H40 P2 Sb1, F6 P1 '
_chemical_formula_sum 'C48 H40 F6 P3 Sb'
_chemical_formula_weight 945.50
_chemical_name_systematic
; 
? 
;
_space_group_IT_number 9
_symmetry_cell_setting monoclinic
_symmetry_space_group_name_Hall 'C -2yc'
_symmetry_space_group_name_H-M 'C 1 c 1'
_atom_sites_solution_hydrogens geom
_atom_sites_solution_primary direct
_audit_creation_date 06-27-06
_audit_creation_method CRYSTALS_ver_12-03-99
_audit_update_record
;
2006-06-28 - Report on C48 H40 Sb1 F6 P3
             by Nathan L. Kilah
             for J. Wolfram Wielandt and S. Bruce Wild

2007-02-27 - passes checkcif tests with minor warnings

;
_cell_angle_alpha 90
_cell_angle_beta 93.7665(5)
_cell_angle_gamma 90
_cell_formula_units_Z 4
_cell_length_a 13.6686(1)
_cell_length_b 14.7131(2)
_cell_length_c 21.1858(2)
_cell_measurement_reflns_used 67612
_cell_measurement_temperature 200
_cell_measurement_theta_max 30
_cell_measurement_theta_min 3
_cell_volume 4251.42(8)
_computing_cell_refinement
; 
 Denzo/Scalepack (Otwinowski & Minor, 1996) 
;
_computing_data_collection
; 
 COLLECT (Nonius BV, 1997) 
;
_computing_data_reduction
; 
 Denzo/Scalepack (Otwinowski & Minor, 1996) 
;
_computing_molecular_graphics
; 
 ORTEP3 (Farrugia 1997) 
;
_computing_publication_material
; 
 CRYSTALS (Watkin et al 2003) 
;
_computing_structure_refinement
; 
 CRYSTALS (Watkin et al 2003) 
;
_computing_structure_solution
; 
 SIR92 (Altomare et al, 1994) 
;
_diffrn_ambient_temperature 200
_diffrn_measured_fraction_theta_full 0.998
_diffrn_measured_fraction_theta_max 0.998
_diffrn_measurement_device_type
; 
Nonius Kappa CCD 
;
_diffrn_measurement_method ' \f and \w scans with CCD '
_diffrn_radiation_monochromator graphite
_diffrn_radiation_type 'Mo K\a'
_diffrn_radiation_wavelength 0.71073
_diffrn_reflns_av_R_equivalents 0.044
_diffrn_reflns_limit_h_max 19
_diffrn_reflns_limit_h_min -19
_diffrn_reflns_limit_k_max 20
_diffrn_reflns_limit_k_min -20
_diffrn_reflns_limit_l_max 29
_diffrn_reflns_limit_l_min -29
_diffrn_reflns_number 70606
_diffrn_reflns_theta_full 30.047
_diffrn_reflns_theta_max 30.047
_diffrn_reflns_theta_min 2.932
_diffrn_standards_decay_% 0.00
_diffrn_standards_interval_count 0
_diffrn_standards_interval_time 0
_diffrn_standards_number 0
_exptl_absorpt_coefficient_mu 0.822
_exptl_absorpt_correction_T_max 0.876
_exptl_absorpt_correction_T_min 0.781
_exptl_absorpt_correction_type integration
_exptl_absorpt_process_details
;
Gaussian integration (Coppens, 1970)
;
_exptl_crystal_colour ' colourless '
_exptl_crystal_density_diffrn 1.477
_exptl_crystal_density_meas ?
_exptl_crystal_description ' prism '
_exptl_crystal_F_000 1912
_exptl_crystal_size_max 0.40
_exptl_crystal_size_mid 0.27
_exptl_crystal_size_min 0.18
_refine_diff_density_max 0.52
_refine_diff_density_min -0.81
_refine_ls_abs_structure_details 'Flack, 0 Friedel-pairs'
_refine_ls_abs_structure_Flack 0.300(10)
_refine_ls_extinction_method None
_refine_ls_goodness_of_fit_ref 1.1229
_refine_ls_hydrogen_treatment noref
_refine_ls_matrix_type full
_refine_ls_number_parameters 524
_refine_ls_number_reflns 8111
_refine_ls_number_restraints 2
_refine_ls_R_factor_all 0.0464
_refine_ls_R_factor_gt 0.0256
_refine_ls_shift/su_max 0.000371
_refine_ls_structure_factor_coef F
_refine_ls_weighting_details
;
 Method, part 1, Chebychev polynomial, (Watkin, 1994, Prince, 1982) 
 [weight] = 1.0/[A~0~*T~0~(x)+A~1~*T~1~(x) ... +A~n-1~]*T~n-1~(x)] 
 where A~i~ are the Chebychev coefficients listed below and x= Fcalc/Fmax 
 Method = Robust Weighting (Prince, 1982) 
 W = [weight] * [1-(deltaF/6*sigmaF)^2^]^2^ 
 A~i~ are: 
 0.333 0.215 0.203 0.743E-01 0.665E-01 
;
_refine_ls_weighting_scheme calc
_refine_ls_wR_factor_all 0.0457
_refine_ls_wR_factor_gt 0.0278
_refine_ls_wR_factor_ref 0.0278
_reflns_limit_h_max 19
_reflns_limit_h_min -19
_reflns_limit_k_max 20
_reflns_limit_k_min 0
_reflns_limit_l_max 29
_reflns_limit_l_min -29
_reflns_number_gt 8111
_reflns_number_total 12411
_reflns_threshold_expression I>3.00u(I)
_cod_data_source_file om700512h-file002.cif
_cod_data_source_block wolfram3
_cod_depositor_comments
;
The following automatic conversions were performed:

'_symmetry_cell_setting' value 'Monoclinic' changed to 'monoclinic'
according to /home/saulius/struct/CIF-dictionaries/cif_core.dic
dictionary named 'cif_core.dic' version 2.4.1 from 2010-06-29.

Automatic conversion script
Id: cif_fix_values 1715 2011-07-08 13:25:40Z adriana 

The following automatic conversions were performed:

'_exptl_crystal_density_meas' value ' not measured ' was changed to
'?' - the value is perceived as not measured.

Automatic conversion script
Id: cif_fix_values 3008 2015-01-20 13:52:24Z robertas 
;
_cod_original_sg_symbol_H-M 'C 1 c 1 '
_cod_original_formula_sum ' C48 H40 F6 P3 Sb1 '
_cod_database_code 4073657

loop_
_symmetry_equiv_pos_as_xyz
x,y,z
x+1/2,y+1/2,z
x,-y,z+1/2
x+1/2,-y+1/2,z+1/2

loop_
_atom_site_label
_atom_site_type_symbol
_atom_site_fract_x
_atom_site_fract_y
_atom_site_fract_z
_atom_site_U_iso_or_equiv
_atom_site_occupancy
_atom_site_adp_type
_atom_site_refinement_flags_posn
Sb1 Sb 0.39662(3) 0.225902(11) 0.42243(2) 0.0313 1.0000 Uani .
P1 P 0.51939(7) 0.22972(6) 0.53759(4) 0.0276 1.0000 Uani .
P2 P 0.64020(7) 0.16329(6) 0.30299(4) 0.0362 1.0000 Uani .
P11 P 0.25366(7) 0.24070(6) 0.31928(5) 0.0302 1.0000 Uani .
F1 F 0.53424(13) 0.11700(12) 0.29352(10) 0.0445 1.0000 Uani .
F2 F 0.58905(14) 0.25572(12) 0.32512(9) 0.0411 1.0000 Uani .
F3 F 0.64956(14) 0.12902(14) 0.37479(9) 0.0492 1.0000 Uani .
F4 F 0.68993(16) 0.07274(16) 0.27975(12) 0.0596 1.0000 Uani .
F5 F 0.62809(15) 0.19945(14) 0.23112(9) 0.0509 1.0000 Uani .
F6 F 0.74429(14) 0.21118(16) 0.31201(11) 0.0581 1.0000 Uani .
C11 C 0.27971(19) 0.17707(19) 0.47704(13) 0.0291 1.0000 Uani .
C12 C 0.2887(2) 0.0885(2) 0.50021(15) 0.0380 1.0000 Uani .
C13 C 0.2140(3) 0.0490(2) 0.53200(19) 0.0536 1.0000 Uani .
C14 C 0.1284(3) 0.0965(3) 0.5399(2) 0.0650 1.0000 Uani .
C15 C 0.1187(3) 0.1849(3) 0.5164(2) 0.0562 1.0000 Uani .
C16 C 0.1937(2) 0.2246(2) 0.48558(16) 0.0393 1.0000 Uani .
C21 C 0.3849(2) 0.37130(19) 0.43239(16) 0.0334 1.0000 Uani .
C22 C 0.3431(2) 0.4147(2) 0.48223(17) 0.0390 1.0000 Uani .
C23 C 0.3354(3) 0.5091(2) 0.48323(19) 0.0486 1.0000 Uani .
C24 C 0.3699(3) 0.5597(2) 0.4343(2) 0.0538 1.0000 Uani .
C25 C 0.4130(3) 0.5176(3) 0.38517(19) 0.0513 1.0000 Uani .
C26 C 0.4202(3) 0.4233(2) 0.38359(16) 0.0399 1.0000 Uani .
C31 C 0.6411(2) 0.2712(2) 0.52364(16) 0.0287 1.0000 Uani .
C32 C 0.6598(2) 0.3057(3) 0.46548(15) 0.0451 1.0000 Uani .
C33 C 0.7538(3) 0.3331(3) 0.45238(17) 0.0545 1.0000 Uani .
C34 C 0.8290(3) 0.3288(3) 0.49837(19) 0.0466 1.0000 Uani .
C35 C 0.8116(3) 0.2961(3) 0.5566(2) 0.0534 1.0000 Uani .
C36 C 0.7188(2) 0.2662(3) 0.56989(17) 0.0474 1.0000 Uani .
C41 C 0.5384(2) 0.1138(2) 0.56679(16) 0.0313 1.0000 Uani .
C42 C 0.5171(3) 0.0860(3) 0.62723(17) 0.0389 1.0000 Uani .
C43 C 0.5314(3) -0.0049(3) 0.64461(19) 0.0471 1.0000 Uani .
C44 C 0.5653(3) -0.0662(3) 0.6023(2) 0.0511 1.0000 Uani .
C45 C 0.5864(3) -0.0392(3) 0.5429(2) 0.0504 1.0000 Uani .
C46 C 0.5730(2) 0.0511(2) 0.52436(17) 0.0408 1.0000 Uani .
C51 C 0.4760(3) 0.2929(3) 0.60338(16) 0.0323 1.0000 Uani .
C52 C 0.3825(3) 0.2709(3) 0.62259(17) 0.0405 1.0000 Uani .
C53 C 0.3441(3) 0.3174(3) 0.67233(18) 0.0487 1.0000 Uani .
C54 C 0.3973(3) 0.3866(3) 0.7024(2) 0.0516 1.0000 Uani .
C55 C 0.4881(3) 0.4091(3) 0.68348(19) 0.0492 1.0000 Uani .
C56 C 0.5276(3) 0.3628(3) 0.63386(17) 0.0376 1.0000 Uani .
C131 C 0.3015(3) 0.3016(2) 0.25316(17) 0.0327 1.0000 Uani .
C132 C 0.3954(3) 0.2824(2) 0.23698(18) 0.0363 1.0000 Uani .
C133 C 0.4360(3) 0.3283(3) 0.18735(18) 0.0428 1.0000 Uani .
C134 C 0.3813(3) 0.3937(3) 0.15407(19) 0.0454 1.0000 Uani .
C135 C 0.2882(3) 0.4144(3) 0.17055(19) 0.0427 1.0000 Uani .
C136 C 0.2471(3) 0.3697(2) 0.22027(17) 0.0329 1.0000 Uani .
C141 C 0.1359(3) 0.2936(2) 0.33010(17) 0.0329 1.0000 Uani .
C142 C 0.0472(3) 0.2527(2) 0.3109(2) 0.0502 1.0000 Uani .
C143 C -0.0402(3) 0.2991(3) 0.3181(3) 0.0684 1.0000 Uani .
C144 C -0.0396(3) 0.3849(3) 0.3437(2) 0.0546 1.0000 Uani .
C145 C 0.0478(2) 0.4256(2) 0.36295(15) 0.0415 1.0000 Uani .
C146 C 0.1356(2) 0.3809(2) 0.35669(15) 0.0374 1.0000 Uani .
C151 C 0.2302(2) 0.1249(2) 0.29168(16) 0.0341 1.0000 Uani .
C152 C 0.1837(3) 0.0651(2) 0.33164(17) 0.0427 1.0000 Uani .
C153 C 0.1693(3) -0.0254(3) 0.3142(2) 0.0487 1.0000 Uani .
C154 C 0.2017(3) -0.0572(3) 0.2584(2) 0.0530 1.0000 Uani .
C155 C 0.2491(3) 0.0008(3) 0.2193(2) 0.0553 1.0000 Uani .
C156 C 0.2625(3) 0.0916(3) 0.23552(18) 0.0419 1.0000 Uani .
H121 H 0.3498 0.0533 0.49387 0.0464 1.0000 Uiso R
H131 H 0.2221 -0.0141 0.54900 0.0654 1.0000 Uiso R
H141 H 0.0742 0.0679 0.5624 0.0794 1.0000 Uiso R
H151 H 0.0570 0.2198 0.5218 0.0677 1.0000 Uiso R
H161 H 0.1862 0.2881 0.46915 0.0474 1.0000 Uiso R
H221 H 0.3182 0.3779 0.51747 0.0466 1.0000 Uiso R
H231 H 0.3051 0.5402 0.51911 0.0571 1.0000 Uiso R
H241 H 0.3636 0.6274 0.4347 0.0637 1.0000 Uiso R
H251 H 0.4391 0.5549 0.35059 0.0607 1.0000 Uiso R
H261 H 0.4505 0.3926 0.34756 0.0476 1.0000 Uiso R
H321 H 0.6051 0.3112 0.43197 0.0537 1.0000 Uiso R
H331 H 0.7665 0.3560 0.40924 0.0655 1.0000 Uiso R
H341 H 0.8962 0.3497 0.48916 0.0552 1.0000 Uiso R
H351 H 0.8663 0.2932 0.5903 0.0632 1.0000 Uiso R
H361 H 0.7075 0.2411 0.61267 0.0562 1.0000 Uiso R
H421 H 0.4919 0.1307 0.65784 0.0459 1.0000 Uiso R
H431 H 0.5167 -0.0253 0.68799 0.0563 1.0000 Uiso R
H441 H 0.5749 -0.1312 0.6151 0.0612 1.0000 Uiso R
H451 H 0.6115 -0.0844 0.5126 0.0607 1.0000 Uiso R
H461 H 0.5882 0.0707 0.48087 0.0490 1.0000 Uiso R
H521 H 0.3433 0.2219 0.60013 0.0484 1.0000 Uiso R
H531 H 0.2781 0.3008 0.68648 0.0581 1.0000 Uiso R
H541 H 0.3696 0.4203 0.7381 0.0618 1.0000 Uiso R
H551 H 0.5263 0.4592 0.70537 0.0584 1.0000 Uiso R
H561 H 0.5936 0.3801 0.62004 0.0454 1.0000 Uiso R
H1321 H 0.4348 0.2351 0.26113 0.0433 1.0000 Uiso R
H1331 H 0.5042 0.3141 0.17597 0.0513 1.0000 Uiso R
H1341 H 0.4094 0.4262 0.11799 0.0545 1.0000 Uiso R
H1351 H 0.2492 0.4620 0.14632 0.0513 1.0000 Uiso R
H1361 H 0.1799 0.3860 0.23254 0.0391 1.0000 Uiso R
H1421 H 0.0462 0.1905 0.2919 0.0598 1.0000 Uiso R
H1431 H -0.1041 0.2697 0.3045 0.0819 1.0000 Uiso R
H1441 H -0.1028 0.4177 0.3485 0.0662 1.0000 Uiso R
H1451 H 0.0479 0.4880 0.38160 0.0497 1.0000 Uiso R
H1461 H 0.1988 0.4109 0.37110 0.0444 1.0000 Uiso R
H1521 H 0.1606 0.0876 0.37264 0.0504 1.0000 Uiso R
H1531 H 0.1352 -0.0676 0.3426 0.0581 1.0000 Uiso R
H1541 H 0.1910 -0.1222 0.2460 0.0624 1.0000 Uiso R
H1551 H 0.2741 -0.0227 0.1791 0.0664 1.0000 Uiso R
H1561 H 0.2957 0.1334 0.20644 0.0501 1.0000 Uiso R

loop_
_atom_site_aniso_label
_atom_site_aniso_U_11
_atom_site_aniso_U_22
_atom_site_aniso_U_33
_atom_site_aniso_U_23
_atom_site_aniso_U_13
_atom_site_aniso_U_12
Sb1 0.03158(8) 0.02900(8) 0.03416(8) -0.00003(13) 0.00890(6) -0.00031(12)
P1 0.0265(4) 0.0322(4) 0.0243(4) 0.0015(3) 0.0030(3) 0.0009(3)
P2 0.0295(4) 0.0386(4) 0.0409(4) 0.0008(3) 0.0058(3) -0.0001(3)
P11 0.0305(4) 0.0302(4) 0.0291(4) 0.0023(3) -0.0032(3) -0.0051(3)
F1 0.0373(9) 0.0384(9) 0.0575(11) -0.0036(8) 0.0002(8) -0.0041(8)
F2 0.0450(10) 0.0359(9) 0.0427(10) -0.0040(8) 0.0051(8) -0.0022(7)
F3 0.0479(11) 0.0524(11) 0.0467(11) 0.0109(9) -0.0014(9) -0.0022(9)
F4 0.0523(13) 0.0513(12) 0.0765(16) -0.0051(11) 0.0143(11) 0.0180(10)
F5 0.0547(12) 0.0608(12) 0.0380(10) 0.0027(9) 0.0100(9) 0.0029(9)
F6 0.0324(9) 0.0712(14) 0.0709(14) 0.0071(11) 0.0059(9) -0.0131(10)
C11 0.0286(13) 0.0309(13) 0.0282(13) 0.0019(11) 0.0053(10) -0.0048(11)
C12 0.0400(16) 0.0332(15) 0.0420(16) 0.0016(13) 0.0106(13) 0.0008(12)
C13 0.060(2) 0.0389(17) 0.064(2) 0.0129(16) 0.0200(18) -0.0030(16)
C14 0.057(2) 0.057(2) 0.085(3) 0.013(2) 0.034(2) -0.010(2)
C15 0.043(2) 0.054(2) 0.074(3) 0.002(2) 0.0261(19) 0.0044(17)
C16 0.0356(14) 0.0394(16) 0.0441(16) 0.0026(15) 0.0105(13) 0.0022(14)
C21 0.0306(16) 0.0322(12) 0.0364(19) 0.0033(13) -0.0058(13) -0.0021(13)
C22 0.0394(17) 0.0352(16) 0.0418(18) -0.0041(14) -0.0009(14) 0.0011(13)
C23 0.051(2) 0.0400(18) 0.053(2) -0.0108(16) -0.0086(17) 0.0048(16)
C24 0.059(3) 0.0305(15) 0.070(3) 0.0019(17) -0.0132(19) -0.0014(15)
C25 0.065(2) 0.0369(19) 0.052(2) 0.0115(16) -0.0042(19) -0.0092(18)
C26 0.0438(18) 0.0372(17) 0.0384(17) 0.0033(14) 0.0012(14) -0.0080(14)
C31 0.0287(14) 0.0280(15) 0.0295(14) 0.0010(12) 0.0026(11) 0.0006(12)
C32 0.0358(16) 0.066(2) 0.0334(16) 0.0078(15) -0.0015(13) -0.0111(15)
C33 0.0435(18) 0.075(3) 0.046(2) 0.0137(18) 0.0104(16) -0.0148(18)
C34 0.0326(16) 0.050(2) 0.058(2) 0.0111(18) 0.0060(15) -0.0021(16)
C35 0.0297(17) 0.067(3) 0.063(2) 0.0227(19) -0.0059(16) -0.0011(16)
C36 0.0348(15) 0.062(2) 0.0447(18) 0.0195(18) -0.0040(13) 0.0008(16)
C41 0.0267(14) 0.0345(16) 0.0324(16) 0.0014(13) 0.0003(12) -0.0014(12)
C42 0.0377(17) 0.048(2) 0.0313(17) 0.0059(14) 0.0026(13) -0.0003(15)
C43 0.049(2) 0.046(2) 0.046(2) 0.0195(17) 0.0013(16) -0.0016(16)
C44 0.050(2) 0.0355(19) 0.066(3) 0.0110(18) -0.0052(19) -0.0004(16)
C45 0.052(2) 0.038(2) 0.060(2) -0.0028(18) 0.0040(19) 0.0067(17)
C46 0.0417(18) 0.0411(18) 0.0398(18) 0.0021(14) 0.0037(14) 0.0007(15)
C51 0.0327(17) 0.0379(19) 0.0264(15) 0.0001(12) 0.0018(13) 0.0065(13)
C52 0.0312(15) 0.060(2) 0.0311(16) -0.0017(16) 0.0058(13) 0.0011(16)
C53 0.0390(19) 0.072(3) 0.0362(19) 0.0011(18) 0.0110(15) 0.0127(18)
C54 0.060(2) 0.058(3) 0.0370(19) -0.0065(18) 0.0048(18) 0.022(2)
C55 0.063(3) 0.044(2) 0.0397(19) -0.0113(17) -0.0017(18) 0.0104(19)
C56 0.0376(18) 0.0411(19) 0.0341(17) 0.0007(15) 0.0017(14) 0.0045(15)
C131 0.0323(16) 0.0330(15) 0.0319(17) -0.0009(13) -0.0049(13) -0.0059(13)
C132 0.0346(17) 0.0356(17) 0.0385(18) 0.0045(14) 0.0005(14) 0.0008(13)
C133 0.0371(17) 0.048(2) 0.043(2) -0.0043(17) 0.0059(15) -0.0078(15)
C134 0.049(2) 0.044(2) 0.043(2) 0.0077(16) 0.0043(17) -0.0128(17)
C135 0.0417(19) 0.0374(19) 0.048(2) 0.0075(16) -0.0027(16) -0.0040(15)
C136 0.0353(17) 0.0291(15) 0.0339(17) 0.0047(13) -0.0011(14) 0.0003(13)
C141 0.0290(15) 0.0338(17) 0.0360(18) 0.0026(13) 0.0015(13) -0.0041(12)
C142 0.0385(17) 0.049(2) 0.064(2) -0.0136(17) 0.0045(16) -0.0123(14)
C143 0.0279(18) 0.073(3) 0.105(4) -0.019(3) 0.006(2) -0.0121(18)
C144 0.0371(18) 0.062(2) 0.066(2) -0.007(2) 0.0127(16) -0.0020(17)
C145 0.0448(18) 0.0367(15) 0.0434(17) 0.0022(13) 0.0069(14) 0.0043(13)
C146 0.0360(15) 0.0349(15) 0.0404(16) -0.0010(13) -0.0049(13) -0.0065(12)
C151 0.0351(16) 0.0325(15) 0.0332(17) 0.0035(13) -0.0093(13) -0.0041(13)
C152 0.049(2) 0.0350(17) 0.0424(18) 0.0086(14) -0.0074(15) -0.0116(15)
C153 0.054(2) 0.0347(18) 0.055(2) 0.0101(16) -0.0129(19) -0.0122(16)
C154 0.053(2) 0.0308(18) 0.073(3) 0.0037(19) -0.010(2) -0.0052(16)
C155 0.067(3) 0.043(2) 0.057(2) -0.0088(19) 0.005(2) 0.0022(18)
C156 0.051(2) 0.0344(17) 0.041(2) 0.0020(15) 0.0049(17) -0.0044(15)

loop_
_atom_type_symbol
_atom_type_scat_dispersion_real
_atom_type_scat_dispersion_imag
_atom_type_scat_Cromer_Mann_a1
_atom_type_scat_Cromer_Mann_b1
_atom_type_scat_Cromer_Mann_a2
_atom_type_scat_Cromer_Mann_b2
_atom_type_scat_Cromer_Mann_a3
_atom_type_scat_Cromer_Mann_b3
_atom_type_scat_Cromer_Mann_a4
_atom_type_scat_Cromer_Mann_b4
_atom_type_scat_Cromer_Mann_c
_atom_type_scat_source
'C   ' 0.0033 0.0016 2.3100 20.8439 1.0200 10.2075 1.5886 0.5687 0.8650 51.6512 0.2156 International_Tables_Vol_IV_Table_2.2B
'H   ' 0.0000 0.0000 0.4930 10.5109 0.3229 26.1257 0.1402 3.1424 0.0408 57.7998 0.0030 International_Tables_Vol_IV_Table_2.2B
'F   ' 0.0171 0.0103 3.5392 10.2825 2.6412 4.2944 1.5170 0.2615 1.0243 26.1476 0.2776 International_Tables_Vol_IV_Table_2.2B
'P   ' 0.1023 0.0942 6.4345 1.9067 4.1791 27.1570 1.7800 0.5260 1.4908 68.1645 1.1149 International_Tables_Vol_IV_Table_2.2B
'Sb  ' -0.5866 1.5461 19.6418 5.3034 19.0455 0.4607 5.0371 27.9074 2.6827 75.2825 4.5909 International_Tables_Vol_IV_Table_2.2B

loop_
_exptl_crystal_face_index_h
_exptl_crystal_face_index_k
_exptl_crystal_face_index_l
_exptl_crystal_face_perp_dist
0 1 0 0.070
0 -1 0 0.110
1 0 2 0.150
-1 1 1 0.150
-1 -1 1 0.160
1 -1 -1 0.150
-1 0 -4 0.120
1 1 -1 0.150

loop_
_geom_angle_atom_site_label_1
_geom_angle_atom_site_label_2
_geom_angle_atom_site_label_3
_geom_angle
_geom_angle_publ_flag
P1 Sb1 P11 170.49(2) yes
P1 Sb1 C11 87.88(7) yes
P11 Sb1 C11 86.67(7) yes
P1 Sb1 C21 86.58(10) yes
P11 Sb1 C21 87.00(10) yes
C11 Sb1 C21 102.46(11) yes
Sb1 P1 C31 111.06(11) yes
Sb1 P1 C41 109.38(11) yes
C31 P1 C41 104.93(15) yes
Sb1 P1 C51 117.57(12) yes
C31 P1 C51 107.67(16) yes
C41 P1 C51 105.37(16) yes
F1 P2 F2 89.38(10) yes
F1 P2 F3 90.01(11) yes
F2 P2 F3 89.91(11) yes
F1 P2 F4 90.37(12) yes
F2 P2 F4 178.84(13) yes
F3 P2 F4 91.22(13) yes
F1 P2 F5 89.21(11) yes
F2 P2 F5 88.66(11) yes
F3 P2 F5 178.38(12) yes
F4 P2 F5 90.20(12) yes
F1 P2 F6 178.81(13) yes
F2 P2 F6 89.59(12) yes
F3 P2 F6 90.60(12) yes
F4 P2 F6 90.64(13) yes
F5 P2 F6 90.16(12) yes
Sb1 P11 C131 111.47(12) yes
Sb1 P11 C141 120.40(12) yes
C131 P11 C141 104.60(17) yes
Sb1 P11 C151 105.82(11) yes
C131 P11 C151 106.14(16) yes
C141 P11 C151 107.60(16) yes
Sb1 C11 C12 116.7(2) yes
Sb1 C11 C16 124.4(2) yes
C12 C11 C16 118.7(3) yes
C11 C12 C13 120.8(3) yes
C11 C12 H121 119.487 no
C13 C12 H121 119.687 no
C12 C13 C14 120.1(3) yes
C12 C13 H131 119.861 no
C14 C13 H131 119.990 no
C13 C14 C15 119.3(3) yes
C13 C14 H141 120.300 no
C15 C14 H141 120.401 no
C14 C15 C16 120.4(4) yes
C14 C15 H151 119.843 no
C16 C15 H151 119.717 no
C11 C16 C15 120.6(3) yes
C11 C16 H161 119.570 no
C15 C16 H161 119.826 no
Sb1 C21 C22 124.6(2) yes
Sb1 C21 C26 116.1(2) yes
C22 C21 C26 119.3(3) yes
C21 C22 C23 120.4(3) yes
C21 C22 H221 119.671 no
C23 C22 H221 119.975 no
C22 C23 C24 119.7(4) yes
C22 C23 H231 120.202 no
C24 C23 H231 120.123 no
C23 C24 C25 120.6(3) yes
C23 C24 H241 119.795 no
C25 C24 H241 119.617 no
C24 C25 C26 120.0(3) yes
C24 C25 H251 119.953 no
C26 C25 H251 120.000 no
C21 C26 C25 120.0(3) yes
C21 C26 H261 119.857 no
C25 C26 H261 120.135 no
P1 C31 C32 119.8(3) yes
P1 C31 C36 122.0(2) yes
C32 C31 C36 118.1(3) yes
C31 C32 C33 121.0(3) yes
C31 C32 H321 119.523 no
C33 C32 H321 119.491 no
C32 C33 C34 120.3(3) yes
C32 C33 H331 119.890 no
C34 C33 H331 119.837 no
C33 C34 C35 119.6(3) yes
C33 C34 H341 120.181 no
C35 C34 H341 120.252 no
C34 C35 C36 120.8(4) yes
C34 C35 H351 119.655 no
C36 C35 H351 119.495 no
C31 C36 C35 120.2(3) yes
C31 C36 H361 119.908 no
C35 C36 H361 119.917 no
P1 C41 C42 123.5(3) yes
P1 C41 C46 116.5(2) yes
C42 C41 C46 119.9(3) yes
C41 C42 C43 119.3(4) yes
C41 C42 H421 120.318 no
C43 C42 H421 120.404 no
C42 C43 C44 120.3(4) yes
C42 C43 H431 119.747 no
C44 C43 H431 119.966 no
C43 C44 C45 120.6(4) yes
C43 C44 H441 119.691 no
C45 C44 H441 119.696 no
C44 C45 C46 120.3(4) yes
C44 C45 H451 119.888 no
C46 C45 H451 119.763 no
C45 C46 C41 119.5(3) yes
C45 C46 H461 120.229 no
C41 C46 H461 120.229 no
P1 C51 C52 117.1(3) yes
P1 C51 C56 124.1(3) yes
C52 C51 C56 118.8(3) yes
C51 C52 C53 120.2(4) yes
C51 C52 H521 119.788 no
C53 C52 H521 120.028 no
C52 C53 C54 120.0(4) yes
C52 C53 H531 119.975 no
C54 C53 H531 120.049 no
C53 C54 C55 120.2(4) yes
C53 C54 H541 119.949 no
C55 C54 H541 119.823 no
C54 C55 C56 120.4(4) yes
C54 C55 H551 119.882 no
C56 C55 H551 119.720 no
C55 C56 C51 120.4(4) yes
C55 C56 H561 119.878 no
C51 C56 H561 119.682 no
P11 C131 C132 118.5(3) yes
P11 C131 C136 121.9(3) yes
C132 C131 C136 119.6(3) yes
C131 C132 C133 120.7(3) yes
C131 C132 H1321 119.646 no
C133 C132 H1321 119.687 no
C132 C133 C134 119.5(3) yes
C132 C133 H1331 120.190 no
C134 C133 H1331 120.287 no
C133 C134 C135 120.2(4) yes
C133 C134 H1341 119.993 no
C135 C134 H1341 119.804 no
C134 C135 C136 120.9(4) yes
C134 C135 H1351 119.634 no
C136 C135 H1351 119.475 no
C131 C136 C135 119.1(3) yes
C131 C136 H1361 120.470 no
C135 C136 H1361 120.436 no
P11 C141 C142 122.7(3) yes
P11 C141 C146 118.0(3) yes
C142 C141 C146 119.2(3) yes
C141 C142 C143 119.6(4) yes
C141 C142 H1421 120.244 no
C143 C142 H1421 120.203 no
C142 C143 C144 120.7(4) yes
C142 C143 H1431 119.706 no
C144 C143 H1431 119.568 no
C143 C144 C145 120.0(4) yes
C143 C144 H1441 120.066 no
C145 C144 H1441 119.974 no
C144 C145 C146 120.5(3) yes
C144 C145 H1451 119.728 no
C146 C145 H1451 119.726 no
C141 C146 C145 120.0(3) yes
C141 C146 H1461 120.012 no
C145 C146 H1461 119.988 no
P11 C151 C152 118.0(3) yes
P11 C151 C156 123.1(3) yes
C152 C151 C156 118.7(3) yes
C151 C152 C153 120.1(4) yes
C151 C152 H1521 119.819 no
C153 C152 H1521 120.057 no
C152 C153 C154 120.4(4) yes
C152 C153 H1531 119.791 no
C154 C153 H1531 119.777 no
C153 C154 C155 119.8(4) yes
C153 C154 H1541 120.184 no
C155 C154 H1541 119.978 no
C154 C155 C156 120.4(4) yes
C154 C155 H1551 119.833 no
C156 C155 H1551 119.727 no
C155 C156 C151 120.5(4) yes
C155 C156 H1561 119.858 no
C151 C156 H1561 119.691 no

loop_
_geom_bond_atom_site_label_1
_geom_bond_atom_site_label_2
_geom_bond_distance
_geom_bond_publ_flag
Sb1 P1 2.8694(8) yes
Sb1 P11 2.8426(9) yes
Sb1 C11 2.157(2) yes
Sb1 C21 2.157(3) yes
P1 C31 1.814(3) yes
P1 C41 1.827(4) yes
P1 C51 1.807(4) yes
P2 F1 1.6011(19) yes
P2 F2 1.613(2) yes
P2 F3 1.600(2) yes
P2 F4 1.588(2) yes
P2 F5 1.611(2) yes
P2 F6 1.588(2) yes
P11 C131 1.820(4) yes
P11 C141 1.816(4) yes
P11 C151 1.824(4) yes
C11 C12 1.395(4) yes
C11 C16 1.390(4) yes
C12 C13 1.386(4) yes
C12 H121 1.000 no
C13 C14 1.383(6) yes
C13 H131 1.000 no
C14 C15 1.396(6) yes
C14 H141 1.000 no
C15 C16 1.381(5) yes
C15 H151 1.000 no
C16 H161 1.000 no
C21 C22 1.389(4) yes
C21 C26 1.397(4) yes
C22 C23 1.392(5) yes
C22 H221 1.000 no
C23 C24 1.384(5) yes
C23 H231 1.000 no
C24 C25 1.376(6) yes
C24 H241 1.000 no
C25 C26 1.392(5) yes
C25 H251 1.000 no
C26 H261 1.000 no
C31 C32 1.372(4) yes
C31 C36 1.399(5) yes
C32 C33 1.392(4) yes
C32 H321 1.000 no
C33 C34 1.371(5) yes
C33 H331 1.000 no
C34 C35 1.360(5) yes
C34 H341 1.000 no
C35 C36 1.389(5) yes
C35 H351 1.000 no
C36 H361 1.000 no
C41 C42 1.393(4) yes
C41 C46 1.393(5) yes
C42 C43 1.398(6) yes
C42 H421 1.000 no
C43 C44 1.374(6) yes
C43 H431 1.000 no
C44 C45 1.368(6) yes
C44 H441 1.000 no
C45 C46 1.394(5) yes
C45 H451 1.000 no
C46 H461 1.000 no
C51 C52 1.405(5) yes
C51 C56 1.383(5) yes
C52 C53 1.387(5) yes
C52 H521 1.000 no
C53 C54 1.381(7) yes
C53 H531 1.000 no
C54 C55 1.369(6) yes
C54 H541 1.000 no
C55 C56 1.391(5) yes
C55 H551 1.000 no
C56 H561 1.000 no
C131 C132 1.380(5) yes
C131 C136 1.405(5) yes
C132 C133 1.395(5) yes
C132 H1321 1.000 no
C133 C134 1.383(6) yes
C133 H1331 1.000 no
C134 C135 1.376(6) yes
C134 H1341 1.000 no
C135 C136 1.391(5) yes
C135 H1351 1.000 no
C136 H1361 1.000 no
C141 C142 1.390(5) yes
C141 C146 1.403(5) yes
C142 C143 1.394(6) yes
C142 H1421 1.000 no
C143 C144 1.374(6) yes
C143 H1431 1.000 no
C144 C145 1.374(5) yes
C144 H1441 1.000 no
C145 C146 1.381(4) yes
C145 H1451 1.000 no
C146 H1461 1.000 no
C151 C152 1.402(5) yes
C151 C156 1.385(5) yes
C152 C153 1.392(5) yes
C152 H1521 1.000 no
C153 C154 1.371(6) yes
C153 H1531 1.000 no
C154 C155 1.379(6) yes
C154 H1541 1.000 no
C155 C156 1.390(6) yes
C155 H1551 1.000 no
C156 H1561 1.000 no

loop_
_geom_contact_atom_site_label_1
_geom_contact_atom_site_label_2
_geom_contact_distance
_geom_contact_publ_flag
Sb1 F1 3.774(2) no
Sb1 F2 3.475(2) no
Sb1 F3 3.932(2) no
Sb1 P2 4.409(2) no

loop_
_geom_torsion_atom_site_label_1
_geom_torsion_atom_site_label_2
_geom_torsion_atom_site_label_3
_geom_torsion_atom_site_label_4
_geom_torsion
_geom_torsion_publ_flag
C11 Sb1 P1 C31 -178.85(13) no
C11 Sb1 P1 C41 65.80(13) no
C11 Sb1 P1 C51 -54.27(17) no
C21 Sb1 P1 C31 -76.24(13) no
C21 Sb1 P1 C41 168.41(13) no
C21 Sb1 P1 C51 48.34(18) no
C11 Sb1 P11 C131 169.81(14) no
C11 Sb1 P11 C141 46.78(14) no
C11 Sb1 P11 C151 -75.26(13) no
C21 Sb1 P11 C131 67.14(14) no
C21 Sb1 P11 C141 -55.88(15) no
C21 Sb1 P11 C151 -177.93(13) no
P1 Sb1 C11 C12 -70.6(2) no
P1 Sb1 C11 C16 115.3(2) no
P11 Sb1 C11 C12 117.2(2) no
P11 Sb1 C11 C16 -56.9(2) no
C21 Sb1 C11 C12 -156.6(2) no
C21 Sb1 C11 C16 29.3(3) no
P1 Sb1 C21 C22 -62.9(2) no
P1 Sb1 C21 C26 118.9(2) no
P11 Sb1 C21 C22 110.1(3) no
P11 Sb1 C21 C26 -68.1(2) no
C11 Sb1 C21 C22 24.2(3) no
C11 Sb1 C21 C26 -154.0(2) no
Sb1 P1 C31 C32 7.7(3) no
Sb1 P1 C31 C36 -169.8(3) no
C41 P1 C31 C32 125.8(3) no
C41 P1 C31 C36 -51.7(3) no
C51 P1 C31 C32 -122.3(3) no
C51 P1 C31 C36 60.2(3) no
Sb1 P1 C41 C42 -124.6(3) no
Sb1 P1 C41 C46 53.2(2) no
C31 P1 C41 C42 116.2(3) no
C31 P1 C41 C46 -66.0(3) no
C51 P1 C41 C42 2.7(3) no
C51 P1 C41 C46 -179.5(2) no
Sb1 P1 C51 C52 54.2(4) no
Sb1 P1 C51 C56 -123.4(3) no
C31 P1 C51 C52 -179.5(3) no
C31 P1 C51 C56 2.8(4) no
C41 P1 C51 C52 -67.9(3) no
C41 P1 C51 C56 114.5(4) no
Sb1 P11 C131 C132 42.5(3) no
Sb1 P11 C131 C136 -134.8(3) no
C141 P11 C131 C132 174.1(3) no
C141 P11 C131 C136 -3.2(3) no
C151 P11 C131 C132 -72.3(3) no
C151 P11 C131 C136 110.4(3) no
Sb1 P11 C141 C142 -129.4(3) no
Sb1 P11 C141 C146 53.2(3) no
C131 P11 C141 C142 104.4(3) no
C131 P11 C141 C146 -73.0(3) no
C151 P11 C141 C142 -8.2(4) no
C151 P11 C141 C146 174.4(3) no
Sb1 P11 C151 C152 67.5(3) no
Sb1 P11 C151 C156 -107.5(3) no
C131 P11 C151 C152 -173.9(3) no
C131 P11 C151 C156 11.0(3) no
C141 P11 C151 C152 -62.4(3) no
C141 P11 C151 C156 122.6(3) no
Sb1 C11 C12 C13 -175.4(3) no
C16 C11 C12 C13 -1.0(5) no
Sb1 C11 C16 C15 174.0(3) no
C12 C11 C16 C15 0.0(5) no
C11 C12 C13 C14 1.4(5) no
C12 C13 C14 C15 -1.0(6) no
C13 C14 C15 C16 0.0(6) no
C14 C15 C16 C11 0.5(6) no
Sb1 C21 C22 C23 -177.4(3) no
C26 C21 C22 C23 0.7(5) no
Sb1 C21 C26 C25 178.1(3) no
C22 C21 C26 C25 -0.2(5) no
C21 C22 C23 C24 -0.2(5) no
C22 C23 C24 C25 -0.9(6) no
C23 C24 C25 C26 1.5(6) no
C24 C25 C26 C21 -0.9(6) no
P1 C31 C32 C33 -176.3(3) no
C36 C31 C32 C33 1.4(6) no
P1 C31 C36 C35 177.9(3) no
C32 C31 C36 C35 0.4(6) no
C31 C32 C33 C34 -2.2(6) no
C32 C33 C34 C35 1.1(7) no
C33 C34 C35 C36 0.6(7) no
C34 C35 C36 C31 -1.4(6) no
P1 C41 C42 C43 178.1(3) no
C46 C41 C42 C43 0.4(5) no
P1 C41 C46 C45 -178.1(3) no
C42 C41 C46 C45 -0.2(5) no
C41 C42 C43 C44 -0.5(6) no
C42 C43 C44 C45 0.6(6) no
C43 C44 C45 C46 -0.5(6) no
C44 C45 C46 C41 0.3(5) no
P1 C51 C52 C53 -179.3(3) no
C56 C51 C52 C53 -1.5(6) no
P1 C51 C56 C55 178.9(3) no
C52 C51 C56 C55 1.3(6) no
C51 C52 C53 C54 1.1(6) no
C52 C53 C54 C55 -0.4(6) no
C53 C54 C55 C56 0.1(6) no
C54 C55 C56 C51 -0.6(6) no
